data_4003805
loop_
_publ_author_name
'Zuluaga, Andr\'es Reyes'
'Brock, Aidan J.'
'Pfrunder, Michael C.'
'Phonsri, Wasinee'
'Murray, Keith S.'
'Harding, Phimphaka'
'Micallef, Aaron S.'
'Mullen, Kathleen M.'
'Clegg, Jack K.'
'Harding, David J.'
'McMurtrie, John C.'

_publ_section_title
;
 Three-Way Switchable Single-Crystal-to-Single-Crystal Solvatomorphic Spin
 Crossover in a Molecular Cocrystal
;
_journal_name_full 'Chemistry of Materials'
_journal_paper_doi 10.1021/acs.chemmater.0c03396
_journal_year 2020
_chemical_formula_moiety 'C6 F3 I3, C34 H26 Fe N4 O4, C N S'
_chemical_formula_sum 'C41 H26 F3 Fe I3 N5 O4 S'
_chemical_formula_weight 1178.28
_chemical_name_systematic
'bis(4-methoxy-2-(((quinolin-8-yl)imino)methyl)phenolato)-iron(iii) thiocyanate (2,4,5-tetrafluoro-1,3,5-triiodobenzene)'
_space_group_crystal_system triclinic
_space_group_IT_number 2
_space_group_name_Hall '-P 1'
_space_group_name_H-M_alt 'P -1'
_atom_sites_solution_hydrogens geom
_atom_sites_solution_primary dual
_audit_creation_date 2020-07-03
_audit_creation_method
;
Olex2 1.3
(compiled 2020.02.04 svn.rd84adfe8 for OlexSys, GUI svn.r6032)
;
_cell_angle_alpha 95.972(2)
_cell_angle_beta 101.158(2)
_cell_angle_gamma 90.117(2)
_cell_formula_units_Z 2
_cell_length_a 11.6647(3)
_cell_length_b 12.8722(4)
_cell_length_c 14.0602(4)
_cell_measurement_reflns_used 13033
_cell_measurement_temperature 390.00(10)
_cell_measurement_theta_max 27.6920
_cell_measurement_theta_min 2.3070
_cell_volume 2059.46(10)
_computing_cell_refinement 'CrysAlisPro 1.171.40.61a (Rigaku OD, 2019)'
_computing_data_collection 'CrysAlisPro 1.171.40.61a (Rigaku OD, 2019)'
_computing_data_reduction 'CrysAlisPro 1.171.40.61a (Rigaku OD, 2019)'
_computing_molecular_graphics 'Olex2 1.3 (Dolomanov et al., 2009)'
_computing_publication_material 'Olex2 1.3 (Dolomanov et al., 2009)'
_computing_structure_refinement 'SHELXL 2018/3 (Sheldrick, 2015)'
_computing_structure_solution 'SHELXT 2014/5 (Sheldrick, 2014)'
_diffrn_ambient_environment air
_diffrn_ambient_temperature 390.00(10)
_diffrn_detector 'Hybrid Pixel Array Detector'
_diffrn_detector_area_resol_mean 5.8140
_diffrn_detector_type 'Pilatus 300K'
_diffrn_measured_fraction_theta_full 0.999
_diffrn_measured_fraction_theta_max 0.999
_diffrn_measurement_details
;
List of Runs (angles in degrees, time in seconds):

  # Type    Start    End  Width  t~exp~   \w     \q     \k     \f   Frames
--------------------------------------------------------------------------
  1  \w    -17.00  34.00   0.50    1.00    --    7.84  93.00-131.00  102
  2  \w    -13.00  38.00   0.50    1.00    --    7.84 -93.00 117.00  102
  3  \w    -43.00 -16.00   0.50    1.00    --   -9.41  93.00-131.00   54
  4  \w    -42.00 -16.00   0.50    1.00    --    7.84 -57.00 -30.00   52
  5  \w      0.00  37.00   0.50    1.00    --    7.84 -99.00 -90.00   74
  6  \w    -59.00  22.00   0.50    1.00    --    7.84 -57.00  60.00  162
  7  \w    -18.00  75.00   0.50    1.00    --    7.84  77.00   0.00  186
  8  \w      5.00  36.00   0.50    1.00    --    7.84 -99.00   0.00   62
  9  \w     -7.00  79.00   0.50    1.00    --    7.84  57.00  60.00  172
 10  \w      3.00  40.00   0.50    1.00    --    7.84 -99.00-180.00   74
 11  \w    -61.00 -36.00   0.50    1.00    --    7.84 153.00-168.43   50
 12  \w    -26.00  68.00   0.50    1.00    --   -9.41  37.00 150.00  188
 13  \w    -30.00  49.00   0.50    1.00    --   -9.41  77.00 150.00  158
 14  \w      6.00  31.00   0.50    1.00    --   -9.41  93.00-131.00   50
;
_diffrn_measurement_device 'four-circle diffractometer'
_diffrn_measurement_device_type 'XtaLAB Synergy, Dualflex, Pilatus 300K'
_diffrn_measurement_method '\w scans'
_diffrn_orient_matrix_type 'CrysAlisPro convention (1999,Acta A55,543-557)'
_diffrn_orient_matrix_UB_11 -0.0262182000
_diffrn_orient_matrix_UB_12 0.0243765000
_diffrn_orient_matrix_UB_13 -0.0415785000
_diffrn_orient_matrix_UB_21 0.0208308000
_diffrn_orient_matrix_UB_22 0.0494082000
_diffrn_orient_matrix_UB_23 0.0244265000
_diffrn_orient_matrix_UB_31 0.0521733000
_diffrn_orient_matrix_UB_32 -0.0059812000
_diffrn_orient_matrix_UB_33 -0.0186770000
_diffrn_radiation_monochromator mirror
_diffrn_radiation_probe x-ray
_diffrn_radiation_type 'Mo K\a'
_diffrn_radiation_wavelength 0.71073
_diffrn_reflns_av_R_equivalents 0.0703
_diffrn_reflns_av_unetI/netI 0.0542
_diffrn_reflns_Laue_measured_fraction_full 0.999
_diffrn_reflns_Laue_measured_fraction_max 0.999
_diffrn_reflns_limit_h_max 15
_diffrn_reflns_limit_h_min -15
_diffrn_reflns_limit_k_max 17
_diffrn_reflns_limit_k_min -17
_diffrn_reflns_limit_l_max 18
_diffrn_reflns_limit_l_min -18
_diffrn_reflns_number 51520
_diffrn_reflns_point_group_measured_fraction_full 0.999
_diffrn_reflns_point_group_measured_fraction_max 0.999
_diffrn_reflns_theta_full 25.242
_diffrn_reflns_theta_max 28.279
_diffrn_reflns_theta_min 2.084
_diffrn_source 'micro-focus sealed X-ray tube'
_diffrn_source_type 'PhotonJet (Mo) X-ray Source'
_exptl_absorpt_coefficient_mu 2.727
_exptl_absorpt_correction_T_max 1.00000
_exptl_absorpt_correction_T_min 0.56239
_exptl_absorpt_correction_type multi-scan
_exptl_absorpt_process_details
;
CrysAlisPro 1.171.40.61a (Rigaku Oxford Diffraction, 2019)
Empirical absorption correction using spherical harmonics,
 implemented in SCALE3 ABSPACK scaling algorithm.
;
_exptl_crystal_colour 'dark brown'
_exptl_crystal_colour_modifier dark
_exptl_crystal_colour_primary brown
_exptl_crystal_density_diffrn 1.900
_exptl_crystal_description block
_exptl_crystal_F_000 1134
_exptl_crystal_preparation 'Combined starting materaials in equal ratios'
_exptl_crystal_recrystallization_method 'Slow evaporation of the solvent'
_exptl_crystal_size_max 2
_exptl_crystal_size_mid 1
_exptl_crystal_size_min 1
_refine_diff_density_max 1.063
_refine_diff_density_min -1.108
_refine_diff_density_rms 0.082
_refine_ls_extinction_method none
_refine_ls_goodness_of_fit_ref 1.029
_refine_ls_hydrogen_treatment constr
_refine_ls_matrix_type full
_refine_ls_number_parameters 525
_refine_ls_number_reflns 10226
_refine_ls_number_restraints 0
_refine_ls_restrained_S_all 1.029
_refine_ls_R_factor_all 0.1066
_refine_ls_R_factor_gt 0.0512
_refine_ls_shift/su_max 0.001
_refine_ls_shift/su_mean 0.000
_refine_ls_structure_factor_coef Fsqd
_refine_ls_weighting_details 'w=1/[\s^2^(Fo^2^)+(0.0601P)^2^+0.9678P] where P=(Fo^2^+2Fc^2^)/3'
_refine_ls_weighting_scheme calc
_refine_ls_wR_factor_gt 0.1264
_refine_ls_wR_factor_ref 0.1505
_reflns_Friedel_coverage 0.000
_reflns_number_gt 5327
_reflns_number_total 10226
_reflns_threshold_expression 'I > 2\s(I)'
_cod_data_source_file cm0c03396_si_006.cif
_cod_data_source_block sjcm19ar19_41_390_00
_cod_database_code 4003805
_shelx_shelxl_version_number 2018/3
_chemical_oxdiff_formula 'C40 H40 N5 O2 Fe S I3 F3'
_shelx_space_group_comment
;
The symmetry employed for this shelxl refinement is uniquely defined
by the following loop, which should always be used as a source of
symmetry information in preference to the above space-group names.
They are only intended as comments.
;
_shelx_estimated_absorpt_t_max 0.171
_shelx_estimated_absorpt_t_min 0.074
_reflns_odcompleteness_completeness 84.20
_reflns_odcompleteness_iscentric 1
_reflns_odcompleteness_theta 33.32
_olex2_refinement_description
;
1. Fixed Uiso
 At 1.2 times of:
  All C(H) groups
 At 1.5 times of:
  All C(H,H,H) groups
2.a Aromatic/amide H refined with riding coordinates:
 C25(H25), C8(H8), C19(H19), C23(H23), C16(H16), C6(H6), C10(H10), C2(H2),
 C20(H20), C33(H33), C12(H12), C11(H11), C27(H27), C32(H32), C14(H14), C15(H15),
  C3(H3), C31(H31), C28(H28), C29(H29)
2.b Idealised Me refined as rotating group:
 C22(H22a,H22b,H22c), C5(H5a,H5b,H5c)
;
_olex2_exptl_crystal_mounting_method 'Paratone oil'
_olex2_submission_original_sample_id Sjcm19ar19_41_390_00
_olex2_submission_special_instructions 'No special instructions were received'
_oxdiff_exptl_absorpt_empirical_details
;
Empirical correction (ABSPACK) includes:
- Absorption correction using spherical harmonics
- Frame scaling
;
_oxdiff_exptl_absorpt_empirical_full_max 2.784
_oxdiff_exptl_absorpt_empirical_full_min 0.569

loop_
_space_group_symop_operation_xyz
'x, y, z'
'-x, -y, -z'

loop_
_atom_site_label
_atom_site_type_symbol
_atom_site_fract_x
_atom_site_fract_y
_atom_site_fract_z
_atom_site_U_iso_or_equiv
_atom_site_adp_type
_atom_site_occupancy
_atom_site_site_symmetry_order
_atom_site_calc_flag
_atom_site_refinement_flags_posn
_atom_site_refinement_flags_adp
_atom_site_refinement_flags_occupancy
_atom_site_disorder_assembly
_atom_site_disorder_group
I1 I -0.08589(3) 0.26043(3) 0.62166(3) 0.08104(15) Uani 1 1 d . . . . .
I3 I 0.27050(4) 0.06039(4) 0.39940(5) 0.1176(2) Uani 1 1 d . . . . .
I2 I -0.00471(6) 0.41996(5) 0.25077(4) 0.1235(2) Uani 1 1 d . . . . .
Fe1 Fe 0.52879(5) 0.36452(5) 0.20656(5) 0.04954(17) Uani 1 1 d . . . . .
S1 S -0.21030(17) 0.30793(18) 0.80626(14) 0.1004(6) Uani 1 1 d . . . . .
O3 O 0.6154(3) 0.2975(3) 0.1161(2) 0.0663(9) Uani 1 1 d . . . . .
O1 O 0.6332(3) 0.4800(3) 0.2484(3) 0.0679(9) Uani 1 1 d . . . . .
N3 N 0.6057(3) 0.2625(3) 0.3081(3) 0.0506(9) Uani 1 1 d . . . . .
N1 N 0.4201(3) 0.4595(3) 0.1159(3) 0.0467(8) Uani 1 1 d . . . . .
F3 F 0.1068(3) 0.1063(3) 0.5572(3) 0.0981(11) Uani 1 1 d . . . . .
F1 F -0.1041(3) 0.3910(3) 0.4403(3) 0.0999(11) Uani 1 1 d . . . . .
O4 O 0.9722(3) 0.0180(3) 0.1310(3) 0.0790(11) Uani 1 1 d . . . . .
N2 N 0.3813(3) 0.2641(3) 0.1438(3) 0.0518(9) Uani 1 1 d . . . . .
N4 N 0.4424(3) 0.4016(3) 0.3281(3) 0.0523(9) Uani 1 1 d . . . . .
O2 O 0.6739(4) 0.8775(3) 0.1499(4) 0.0976(14) Uani 1 1 d . . . . .
F2 F 0.1822(4) 0.2455(3) 0.2804(3) 0.1201(14) Uani 1 1 d . . . . .
C25 C 0.6915(4) 0.2018(4) 0.2961(3) 0.0529(11) Uani 1 1 d . . . . .
H25 H 0.723577 0.165845 0.348593 0.063 Uiso 1 1 calc R U . . .
C9 C 0.3106(4) 0.4132(3) 0.0663(3) 0.0484(10) Uani 1 1 d . . . . .
C18 C 0.7020(4) 0.2320(4) 0.1257(3) 0.0522(11) Uani 1 1 d . . . . .
C24 C 0.7424(4) 0.1839(4) 0.2113(3) 0.0499(11) Uani 1 1 d . . . . .
C17 C 0.2934(4) 0.3080(4) 0.0828(3) 0.0481(10) Uani 1 1 d . . . . .
C7 C 0.5504(4) 0.6119(4) 0.1493(3) 0.0510(11) Uani 1 1 d . . . . .
C1 C 0.6394(4) 0.5737(4) 0.2191(3) 0.0522(11) Uani 1 1 d . . . . .
C8 C 0.4476(4) 0.5535(4) 0.1016(3) 0.0518(11) Uani 1 1 d . . . . .
H8 H 0.395290 0.585926 0.055854 0.062 Uiso 1 1 calc R U . . .
C34 C 0.4751(4) 0.3427(4) 0.4042(3) 0.0546(11) Uani 1 1 d . . . . .
C21 C 0.8836(4) 0.0883(4) 0.1347(4) 0.0597(12) Uani 1 1 d . . . . .
C19 C 0.7576(4) 0.2053(4) 0.0467(4) 0.0618(13) Uani 1 1 d . . . . .
H19 H 0.733405 0.235962 -0.010629 0.074 Uiso 1 1 calc R U . . .
C26 C 0.5616(4) 0.2675(4) 0.3957(3) 0.0529(11) Uani 1 1 d . . . . .
C23 C 0.8338(4) 0.1116(4) 0.2150(4) 0.0573(12) Uani 1 1 d . . . . .
H23 H 0.860027 0.079944 0.271492 0.069 Uiso 1 1 calc R U . . .
C13 C 0.1905(4) 0.2517(4) 0.0381(4) 0.0585(12) Uani 1 1 d . . . . .
C16 C 0.3686(5) 0.1653(4) 0.1581(4) 0.0630(13) Uani 1 1 d . . . . .
H16 H 0.428484 0.134918 0.199189 0.076 Uiso 1 1 calc R U . . .
C6 C 0.5612(4) 0.7147(4) 0.1245(4) 0.0625(13) Uani 1 1 d . . . . .
H6 H 0.503460 0.740137 0.077935 0.075 Uiso 1 1 calc R U . . .
C10 C 0.2218(4) 0.4611(4) 0.0079(4) 0.0662(14) Uani 1 1 d . . . . .
H10 H 0.230314 0.530443 -0.002939 0.079 Uiso 1 1 calc R U . . .
C2 C 0.7373(4) 0.6386(4) 0.2602(4) 0.0641(13) Uani 1 1 d . . . . .
H2 H 0.797715 0.614061 0.305037 0.077 Uiso 1 1 calc R U . . .
C20 C 0.8462(4) 0.1357(4) 0.0516(4) 0.0653(13) Uani 1 1 d . . . . .
H20 H 0.881575 0.120290 -0.001920 0.078 Uiso 1 1 calc R U . . .
C35 C -0.2860(7) 0.2019(7) 0.7872(5) 0.088(2) Uani 1 1 d . . . . .
C30 C 0.4251(4) 0.3568(4) 0.4885(4) 0.0639(13) Uani 1 1 d . . . . .
N5 N -0.3410(7) 0.1227(6) 0.7749(5) 0.116(2) Uani 1 1 d . . . . .
C33 C 0.3638(5) 0.4742(4) 0.3343(4) 0.0658(13) Uani 1 1 d . . . . .
H33 H 0.341955 0.514443 0.282774 0.079 Uiso 1 1 calc R U . . .
C4 C 0.6565(5) 0.7775(4) 0.1689(4) 0.0683(14) Uani 1 1 d . . . . .
C38 C 0.0361(5) 0.3188(5) 0.3569(5) 0.0781(16) Uani 1 1 d . . . . .
C12 C 0.1025(5) 0.3039(5) -0.0210(4) 0.0701(14) Uani 1 1 d . . . . .
H12 H 0.032948 0.268786 -0.050728 0.084 Uiso 1 1 calc R U . . .
C11 C 0.1190(5) 0.4046(5) -0.0347(4) 0.0770(16) Uani 1 1 d . . . . .
H11 H 0.059797 0.437669 -0.073896 0.092 Uiso 1 1 calc R U . . .
C36 C 0.0011(4) 0.2503(4) 0.5029(4) 0.0683(14) Uani 1 1 d . . . . .
C37 C -0.0215(5) 0.3185(4) 0.4327(4) 0.0715(15) Uani 1 1 d . . . . .
C27 C 0.5946(5) 0.2061(5) 0.4703(4) 0.0786(16) Uani 1 1 d . . . . .
H27 H 0.650225 0.155205 0.465259 0.094 Uiso 1 1 calc R U . . .
C40 C 0.1476(5) 0.1736(5) 0.4180(5) 0.0772(16) Uani 1 1 d . . . . .
C32 C 0.3123(5) 0.4923(5) 0.4170(4) 0.0754(16) Uani 1 1 d . . . . .
H32 H 0.256950 0.543915 0.419407 0.090 Uiso 1 1 calc R U . . .
C14 C 0.1820(5) 0.1466(4) 0.0560(4) 0.0705(14) Uani 1 1 d . . . . .
H14 H 0.115520 0.106642 0.026977 0.085 Uiso 1 1 calc R U . . .
C41 C 0.0839(5) 0.1773(4) 0.4916(4) 0.0719(15) Uani 1 1 d . . . . .
C15 C 0.2694(5) 0.1041(4) 0.1145(4) 0.0716(15) Uani 1 1 d . . . . .
H15 H 0.264306 0.034570 0.126077 0.086 Uiso 1 1 calc R U . . .
C3 C 0.7439(5) 0.7376(5) 0.2346(4) 0.0724(15) Uani 1 1 d . . . . .
H3 H 0.809466 0.779288 0.262480 0.087 Uiso 1 1 calc R U . . .
C31 C 0.3425(5) 0.4353(5) 0.4925(4) 0.0746(15) Uani 1 1 d . . . . .
H31 H 0.308705 0.447864 0.547196 0.090 Uiso 1 1 calc R U . . .
C39 C 0.1227(5) 0.2454(5) 0.3528(5) 0.0784(16) Uani 1 1 d . . . . .
C28 C 0.5452(6) 0.2197(6) 0.5539(4) 0.090(2) Uani 1 1 d . . . . .
H28 H 0.568179 0.177500 0.603757 0.109 Uiso 1 1 calc R U . . .
C29 C 0.4645(5) 0.2934(5) 0.5630(4) 0.0791(16) Uani 1 1 d . . . . .
H29 H 0.434402 0.302219 0.619874 0.095 Uiso 1 1 calc R U . . .
C22 C 0.9980(6) -0.0495(5) 0.2045(5) 0.0913(19) Uani 1 1 d . . . . .
H22A H 1.063301 -0.091485 0.194031 0.137 Uiso 1 1 calc R U . . .
H22B H 0.931295 -0.094053 0.202479 0.137 Uiso 1 1 calc R U . . .
H22C H 1.017074 -0.009091 0.266978 0.137 Uiso 1 1 calc R U . . .
C5 C 0.5802(6) 0.9276(5) 0.0965(6) 0.094(2) Uani 1 1 d . . . . .
H5A H 0.553558 0.887527 0.034579 0.141 Uiso 1 1 calc R U . . .
H5B H 0.605221 0.996013 0.086291 0.141 Uiso 1 1 calc R U . . .
H5C H 0.517552 0.933738 0.131923 0.141 Uiso 1 1 calc R U . . .

loop_
_atom_site_aniso_label
_atom_site_aniso_U_11
_atom_site_aniso_U_22
_atom_site_aniso_U_33
_atom_site_aniso_U_23
_atom_site_aniso_U_13
_atom_site_aniso_U_12
I1 0.0716(2) 0.0917(3) 0.0847(3) 0.0199(2) 0.0216(2) 0.0126(2)
I3 0.1011(4) 0.0873(4) 0.1688(6) -0.0065(3) 0.0474(4) 0.0226(3)
I2 0.1590(5) 0.1122(4) 0.1046(4) 0.0434(3) 0.0218(4) 0.0003(4)
Fe1 0.0507(4) 0.0510(4) 0.0474(4) 0.0133(3) 0.0064(3) 0.0097(3)
S1 0.1057(13) 0.1227(16) 0.0797(12) 0.0212(11) 0.0291(10) 0.0292(12)
O3 0.072(2) 0.082(3) 0.051(2) 0.0227(18) 0.0190(16) 0.0244(19)
O1 0.0573(19) 0.067(2) 0.073(2) 0.0191(19) -0.0105(17) -0.0047(16)
N3 0.052(2) 0.057(2) 0.042(2) 0.0088(17) 0.0063(16) 0.0060(18)
N1 0.0438(19) 0.050(2) 0.046(2) 0.0081(17) 0.0060(15) 0.0029(16)
F3 0.105(3) 0.090(3) 0.102(3) 0.028(2) 0.019(2) 0.027(2)
F1 0.099(2) 0.099(3) 0.110(3) 0.032(2) 0.030(2) 0.035(2)
O4 0.075(2) 0.079(3) 0.094(3) 0.021(2) 0.039(2) 0.026(2)
N2 0.059(2) 0.048(2) 0.050(2) 0.0068(17) 0.0139(18) 0.0048(17)
N4 0.053(2) 0.052(2) 0.051(2) 0.0046(18) 0.0110(17) 0.0085(18)
O2 0.088(3) 0.070(3) 0.131(4) 0.032(3) 0.001(3) -0.023(2)
F2 0.153(4) 0.108(3) 0.118(3) 0.005(3) 0.077(3) 0.009(3)
C25 0.054(3) 0.057(3) 0.048(3) 0.016(2) 0.007(2) 0.012(2)
C9 0.051(2) 0.050(3) 0.042(2) 0.008(2) 0.0021(19) 0.000(2)
C18 0.050(2) 0.057(3) 0.051(3) 0.007(2) 0.013(2) 0.000(2)
C24 0.051(2) 0.056(3) 0.046(3) 0.011(2) 0.015(2) 0.005(2)
C17 0.047(2) 0.053(3) 0.045(2) 0.005(2) 0.0088(19) 0.005(2)
C7 0.049(2) 0.054(3) 0.050(3) 0.008(2) 0.009(2) -0.002(2)
C1 0.052(3) 0.057(3) 0.048(3) 0.006(2) 0.011(2) -0.001(2)
C8 0.047(2) 0.053(3) 0.053(3) 0.010(2) 0.003(2) 0.008(2)
C34 0.053(3) 0.063(3) 0.045(3) 0.003(2) 0.006(2) 0.002(2)
C21 0.054(3) 0.059(3) 0.070(3) 0.010(3) 0.020(2) 0.003(2)
C19 0.068(3) 0.070(3) 0.051(3) 0.016(2) 0.016(2) 0.004(3)
C26 0.056(3) 0.061(3) 0.040(2) 0.006(2) 0.006(2) 0.008(2)
C23 0.059(3) 0.058(3) 0.060(3) 0.018(2) 0.015(2) 0.016(2)
C13 0.059(3) 0.062(3) 0.054(3) 0.005(2) 0.011(2) -0.006(2)
C16 0.074(3) 0.050(3) 0.068(3) 0.017(2) 0.013(3) 0.013(2)
C6 0.054(3) 0.064(3) 0.068(3) 0.017(3) 0.003(2) -0.005(2)
C10 0.060(3) 0.064(3) 0.069(3) 0.021(3) -0.008(2) 0.002(2)
C2 0.050(3) 0.078(4) 0.062(3) 0.008(3) 0.006(2) -0.007(3)
C20 0.058(3) 0.076(4) 0.066(3) 0.008(3) 0.024(2) 0.004(3)
C35 0.113(5) 0.100(5) 0.062(4) 0.026(4) 0.034(4) 0.059(5)
C30 0.066(3) 0.076(4) 0.050(3) 0.003(3) 0.013(2) -0.002(3)
N5 0.154(6) 0.103(5) 0.102(5) 0.031(4) 0.044(4) 0.048(5)
C33 0.071(3) 0.071(3) 0.059(3) 0.010(3) 0.017(3) 0.016(3)
C4 0.063(3) 0.062(3) 0.081(4) 0.010(3) 0.013(3) -0.013(3)
C38 0.084(4) 0.074(4) 0.075(4) 0.012(3) 0.011(3) -0.008(3)
C12 0.058(3) 0.072(4) 0.075(4) 0.012(3) -0.003(3) -0.013(3)
C11 0.060(3) 0.088(4) 0.077(4) 0.022(3) -0.009(3) 0.000(3)
C36 0.063(3) 0.071(4) 0.072(4) 0.009(3) 0.015(3) 0.005(3)
C37 0.070(3) 0.068(4) 0.077(4) 0.012(3) 0.014(3) 0.007(3)
C27 0.086(4) 0.098(4) 0.057(3) 0.025(3) 0.016(3) 0.029(3)
C40 0.078(4) 0.070(4) 0.081(4) -0.007(3) 0.017(3) 0.006(3)
C32 0.070(3) 0.082(4) 0.075(4) -0.002(3) 0.020(3) 0.024(3)
C14 0.073(3) 0.059(3) 0.078(4) 0.005(3) 0.014(3) -0.015(3)
C41 0.074(4) 0.064(4) 0.074(4) 0.008(3) 0.006(3) 0.000(3)
C15 0.088(4) 0.052(3) 0.077(4) 0.016(3) 0.019(3) -0.009(3)
C3 0.055(3) 0.081(4) 0.078(4) 0.010(3) 0.005(3) -0.016(3)
C31 0.083(4) 0.083(4) 0.061(3) -0.005(3) 0.028(3) 0.011(3)
C39 0.085(4) 0.074(4) 0.080(4) -0.006(3) 0.033(3) 0.002(3)
C28 0.114(5) 0.114(5) 0.052(3) 0.033(3) 0.024(3) 0.033(4)
C29 0.096(4) 0.098(5) 0.050(3) 0.014(3) 0.028(3) 0.009(4)
C22 0.093(4) 0.093(5) 0.096(5) 0.030(4) 0.029(4) 0.041(4)
C5 0.107(5) 0.059(4) 0.118(6) 0.021(4) 0.024(4) -0.011(3)

loop_
_atom_type_symbol
_atom_type_description
_atom_type_scat_dispersion_real
_atom_type_scat_dispersion_imag
_atom_type_scat_source
C C 0.0033 0.0016 'International Tables Vol C Tables 4.2.6.8 and 6.1.1.4'
H H 0.0000 0.0000 'International Tables Vol C Tables 4.2.6.8 and 6.1.1.4'
F F 0.0171 0.0103 'International Tables Vol C Tables 4.2.6.8 and 6.1.1.4'
Fe Fe 0.3463 0.8444 'International Tables Vol C Tables 4.2.6.8 and 6.1.1.4'
I I -0.4742 1.8119 'International Tables Vol C Tables 4.2.6.8 and 6.1.1.4'
N N 0.0061 0.0033 'International Tables Vol C Tables 4.2.6.8 and 6.1.1.4'
O O 0.0106 0.0060 'International Tables Vol C Tables 4.2.6.8 and 6.1.1.4'
S S 0.1246 0.1234 'International Tables Vol C Tables 4.2.6.8 and 6.1.1.4'

loop_
_geom_angle_atom_site_label_1
_geom_angle_atom_site_label_2
_geom_angle_atom_site_label_3
_geom_angle
_geom_angle_site_symmetry_1
_geom_angle_site_symmetry_3
_geom_angle_publ_flag
O3 Fe1 N3 88.24(14) . . ?
O3 Fe1 N1 100.53(14) . . ?
O3 Fe1 N2 90.01(15) . . ?
O3 Fe1 N4 164.16(15) . . ?
O1 Fe1 O3 95.85(17) . . ?
O1 Fe1 N3 98.61(14) . . ?
O1 Fe1 N1 88.68(14) . . ?
O1 Fe1 N2 165.15(14) . . ?
O1 Fe1 N4 91.28(16) . . ?
N3 Fe1 N2 95.20(14) . . ?
N3 Fe1 N4 76.70(14) . . ?
N1 Fe1 N3 168.02(14) . . ?
N1 Fe1 N2 76.81(14) . . ?
N1 Fe1 N4 93.73(14) . . ?
N2 Fe1 N4 86.56(14) . . ?
C18 O3 Fe1 132.8(3) . . ?
C1 O1 Fe1 133.4(3) . . ?
C25 N3 Fe1 124.0(3) . . ?
C25 N3 C26 120.3(4) . . ?
C26 N3 Fe1 115.7(3) . . ?
C9 N1 Fe1 115.7(3) . . ?
C8 N1 Fe1 124.5(3) . . ?
C8 N1 C9 119.8(4) . . ?
C21 O4 C22 118.8(4) . . ?
C17 N2 Fe1 115.7(3) . . ?
C16 N2 Fe1 126.2(3) . . ?
C16 N2 C17 118.1(4) . . ?
C34 N4 Fe1 114.9(3) . . ?
C33 N4 Fe1 125.9(3) . . ?
C33 N4 C34 119.2(4) . . ?
C4 O2 C5 118.2(4) . . ?
N3 C25 H25 116.3 . . ?
N3 C25 C24 127.4(4) . . ?
C24 C25 H25 116.3 . . ?
C17 C9 N1 114.6(4) . . ?
C10 C9 N1 126.7(4) . . ?
C10 C9 C17 118.6(4) . . ?
O3 C18 C24 123.7(4) . . ?
O3 C18 C19 119.4(4) . . ?
C19 C18 C24 116.9(4) . . ?
C18 C24 C25 122.7(4) . . ?
C18 C24 C23 120.4(4) . . ?
C23 C24 C25 116.9(4) . . ?
N2 C17 C9 117.1(4) . . ?
N2 C17 C13 121.8(4) . . ?
C13 C17 C9 121.1(4) . . ?
C1 C7 C8 124.1(4) . . ?
C1 C7 C6 119.2(4) . . ?
C6 C7 C8 116.8(4) . . ?
O1 C1 C7 122.5(4) . . ?
O1 C1 C2 118.8(4) . . ?
C2 C1 C7 118.7(5) . . ?
N1 C8 C7 126.2(4) . . ?
N1 C8 H8 116.9 . . ?
C7 C8 H8 116.9 . . ?
N4 C34 C26 117.4(4) . . ?
N4 C34 C30 121.5(4) . . ?
C26 C34 C30 121.1(5) . . ?
C23 C21 O4 123.8(5) . . ?
C20 C21 O4 115.8(4) . . ?
C20 C21 C23 120.4(5) . . ?
C18 C19 H19 119.0 . . ?
C20 C19 C18 122.0(5) . . ?
C20 C19 H19 119.0 . . ?
C34 C26 N3 115.3(4) . . ?
C27 C26 N3 126.1(4) . . ?
C27 C26 C34 118.6(4) . . ?
C24 C23 H23 120.2 . . ?
C21 C23 C24 119.7(4) . . ?
C21 C23 H23 120.2 . . ?
C17 C13 C12 118.1(5) . . ?
C17 C13 C14 117.5(5) . . ?
C14 C13 C12 124.3(5) . . ?
N2 C16 H16 118.5 . . ?
N2 C16 C15 123.1(5) . . ?
C15 C16 H16 118.5 . . ?
C7 C6 H6 119.7 . . ?
C4 C6 C7 120.5(5) . . ?
C4 C6 H6 119.7 . . ?
C9 C10 H10 120.2 . . ?
C9 C10 C11 119.6(5) . . ?
C11 C10 H10 120.2 . . ?
C1 C2 H2 119.9 . . ?
C3 C2 C1 120.3(5) . . ?
C3 C2 H2 119.9 . . ?
C21 C20 H20 119.7 . . ?
C19 C20 C21 120.6(5) . . ?
C19 C20 H20 119.7 . . ?
N5 C35 S1 178.6(7) . . ?
C31 C30 C34 117.5(5) . . ?
C31 C30 C29 124.9(5) . . ?
C29 C30 C34 117.6(5) . . ?
N4 C33 H33 119.2 . . ?
N4 C33 C32 121.6(5) . . ?
C32 C33 H33 119.2 . . ?
O2 C4 C6 124.5(5) . . ?
O2 C4 C3 116.1(5) . . ?
C3 C4 C6 119.3(5) . . ?
C37 C38 I2 122.4(5) . . ?
C37 C38 C39 116.6(6) . . ?
C39 C38 I2 121.0(5) . . ?
C13 C12 H12 119.9 . . ?
C11 C12 C13 120.1(5) . . ?
C11 C12 H12 119.9 . . ?
C10 C11 H11 118.8 . . ?
C12 C11 C10 122.4(5) . . ?
C12 C11 H11 118.8 . . ?
C37 C36 I1 121.4(4) . . ?
C41 C36 I1 122.5(4) . . ?
C41 C36 C37 116.2(5) . . ?
F1 C37 C38 118.0(5) . . ?
F1 C37 C36 118.1(5) . . ?
C38 C37 C36 123.9(6) . . ?
C26 C27 H27 119.7 . . ?
C26 C27 C28 120.5(5) . . ?
C28 C27 H27 119.7 . . ?
C41 C40 I3 123.2(5) . . ?
C39 C40 I3 119.7(5) . . ?
C39 C40 C41 117.1(5) . . ?
C33 C32 H32 119.8 . . ?
C31 C32 C33 120.4(5) . . ?
C31 C32 H32 119.8 . . ?
C13 C14 H14 119.9 . . ?
C15 C14 C13 120.1(5) . . ?
C15 C14 H14 119.9 . . ?
F3 C41 C36 118.4(5) . . ?
F3 C41 C40 118.2(5) . . ?
C36 C41 C40 123.4(6) . . ?
C16 C15 H15 120.3 . . ?
C14 C15 C16 119.3(5) . . ?
C14 C15 H15 120.3 . . ?
C2 C3 C4 122.0(5) . . ?
C2 C3 H3 119.0 . . ?
C4 C3 H3 119.0 . . ?
C30 C31 H31 120.1 . . ?
C32 C31 C30 119.8(5) . . ?
C32 C31 H31 120.1 . . ?
F2 C39 C38 117.8(6) . . ?
F2 C39 C40 119.4(6) . . ?
C40 C39 C38 122.8(6) . . ?
C27 C28 H28 119.6 . . ?
C29 C28 C27 120.8(5) . . ?
C29 C28 H28 119.6 . . ?
C30 C29 H29 119.3 . . ?
C28 C29 C30 121.4(5) . . ?
C28 C29 H29 119.3 . . ?
O4 C22 H22A 109.5 . . ?
O4 C22 H22B 109.5 . . ?
O4 C22 H22C 109.5 . . ?
H22A C22 H22B 109.5 . . ?
H22A C22 H22C 109.5 . . ?
H22B C22 H22C 109.5 . . ?
O2 C5 H5A 109.5 . . ?
O2 C5 H5B 109.5 . . ?
O2 C5 H5C 109.5 . . ?
H5A C5 H5B 109.5 . . ?
H5A C5 H5C 109.5 . . ?
H5B C5 H5C 109.5 . . ?

loop_
_geom_bond_atom_site_label_1
_geom_bond_atom_site_label_2
_geom_bond_distance
_geom_bond_site_symmetry_2
_geom_bond_publ_flag
I1 C36 2.108(5) . ?
I3 C40 2.079(6) . ?
I2 C38 2.069(6) . ?
Fe1 O3 1.911(3) . ?
Fe1 O1 1.890(3) . ?
Fe1 N3 2.113(4) . ?
Fe1 N1 2.106(4) . ?
Fe1 N2 2.138(4) . ?
Fe1 N4 2.159(4) . ?
S1 C35 1.594(10) . ?
O3 C18 1.313(5) . ?
O1 C1 1.321(6) . ?
N3 C25 1.297(6) . ?
N3 C26 1.418(6) . ?
N1 C9 1.428(5) . ?
N1 C8 1.297(6) . ?
F3 C41 1.356(7) . ?
F1 C37 1.353(6) . ?
O4 C21 1.380(6) . ?
O4 C22 1.407(7) . ?
N2 C17 1.366(5) . ?
N2 C16 1.322(6) . ?
N4 C34 1.371(6) . ?
N4 C33 1.318(6) . ?
O2 C4 1.366(6) . ?
O2 C5 1.400(7) . ?
F2 C39 1.338(7) . ?
C25 H25 0.9300 . ?
C25 C24 1.429(6) . ?
C9 C17 1.418(6) . ?
C9 C10 1.380(6) . ?
C18 C24 1.411(6) . ?
C18 C19 1.404(7) . ?
C24 C23 1.413(6) . ?
C17 C13 1.403(6) . ?
C7 C1 1.410(6) . ?
C7 C8 1.426(6) . ?
C7 C6 1.413(7) . ?
C1 C2 1.406(7) . ?
C8 H8 0.9300 . ?
C34 C26 1.413(6) . ?
C34 C30 1.415(7) . ?
C21 C23 1.374(7) . ?
C21 C20 1.370(7) . ?
C19 H19 0.9300 . ?
C19 C20 1.366(7) . ?
C26 C27 1.375(7) . ?
C23 H23 0.9300 . ?
C13 C12 1.409(7) . ?
C13 C14 1.408(7) . ?
C16 H16 0.9300 . ?
C16 C15 1.399(7) . ?
C6 H6 0.9300 . ?
C6 C4 1.379(7) . ?
C10 H10 0.9300 . ?
C10 C11 1.397(7) . ?
C2 H2 0.9300 . ?
C2 C3 1.365(8) . ?
C20 H20 0.9300 . ?
C35 N5 1.182(9) . ?
C30 C31 1.402(7) . ?
C30 C29 1.403(8) . ?
C33 H33 0.9300 . ?
C33 C32 1.409(7) . ?
C4 C3 1.376(7) . ?
C38 C37 1.366(8) . ?
C38 C39 1.390(8) . ?
C12 H12 0.9300 . ?
C12 C11 1.349(8) . ?
C11 H11 0.9300 . ?
C36 C37 1.377(8) . ?
C36 C41 1.369(8) . ?
C27 H27 0.9300 . ?
C27 C28 1.402(8) . ?
C40 C41 1.383(8) . ?
C40 C39 1.361(9) . ?
C32 H32 0.9300 . ?
C32 C31 1.344(8) . ?
C14 H14 0.9300 . ?
C14 C15 1.336(8) . ?
C15 H15 0.9300 . ?
C3 H3 0.9300 . ?
C31 H31 0.9300 . ?
C28 H28 0.9300 . ?
C28 C29 1.352(8) . ?
C29 H29 0.9300 . ?
C22 H22A 0.9600 . ?
C22 H22B 0.9600 . ?
C22 H22C 0.9600 . ?
C5 H5A 0.9600 . ?
C5 H5B 0.9600 . ?
C5 H5C 0.9600 . ?

loop_
_geom_torsion_atom_site_label_1
_geom_torsion_atom_site_label_2
_geom_torsion_atom_site_label_3
_geom_torsion_atom_site_label_4
_geom_torsion
_geom_torsion_site_symmetry_1
_geom_torsion_site_symmetry_2
_geom_torsion_site_symmetry_3
_geom_torsion_site_symmetry_4
_geom_torsion_publ_flag
I1 C36 C37 F1 -2.0(7) . . . . ?
I1 C36 C37 C38 176.7(5) . . . . ?
I1 C36 C41 F3 2.9(7) . . . . ?
I1 C36 C41 C40 -175.5(4) . . . . ?
I3 C40 C41 F3 3.0(8) . . . . ?
I3 C40 C41 C36 -178.5(4) . . . . ?
I3 C40 C39 F2 -3.5(8) . . . . ?
I3 C40 C39 C38 175.6(5) . . . . ?
I2 C38 C37 F1 -3.3(8) . . . . ?
I2 C38 C37 C36 178.0(4) . . . . ?
I2 C38 C39 F2 2.9(8) . . . . ?
I2 C38 C39 C40 -176.1(5) . . . . ?
Fe1 O3 C18 C24 9.0(7) . . . . ?
Fe1 O3 C18 C19 -172.4(4) . . . . ?
Fe1 O1 C1 C7 7.9(7) . . . . ?
Fe1 O1 C1 C2 -173.3(4) . . . . ?
Fe1 N3 C25 C24 -6.5(7) . . . . ?
Fe1 N3 C26 C34 -2.1(5) . . . . ?
Fe1 N3 C26 C27 177.3(5) . . . . ?
Fe1 N1 C9 C17 -2.3(5) . . . . ?
Fe1 N1 C9 C10 175.7(4) . . . . ?
Fe1 N1 C8 C7 -5.1(7) . . . . ?
Fe1 N2 C17 C9 1.5(5) . . . . ?
Fe1 N2 C17 C13 -178.7(3) . . . . ?
Fe1 N2 C16 C15 180.0(4) . . . . ?
Fe1 N4 C34 C26 1.3(5) . . . . ?
Fe1 N4 C34 C30 -179.1(4) . . . . ?
Fe1 N4 C33 C32 179.9(4) . . . . ?
O3 Fe1 O1 C1 91.5(5) . . . . ?
O3 C18 C24 C25 0.4(7) . . . . ?
O3 C18 C24 C23 178.0(5) . . . . ?
O3 C18 C19 C20 -178.3(5) . . . . ?
O1 C1 C2 C3 -177.1(5) . . . . ?
N3 Fe1 O1 C1 -179.4(4) . . . . ?
N3 C25 C24 C18 -0.8(8) . . . . ?
N3 C25 C24 C23 -178.4(5) . . . . ?
N3 C26 C27 C28 179.3(6) . . . . ?
N1 Fe1 O1 C1 -8.9(4) . . . . ?
N1 C9 C17 N2 0.5(6) . . . . ?
N1 C9 C17 C13 -179.3(4) . . . . ?
N1 C9 C10 C11 -179.3(5) . . . . ?
O4 C21 C23 C24 -179.3(5) . . . . ?
O4 C21 C20 C19 178.9(5) . . . . ?
N2 Fe1 O1 C1 -21.3(9) . . . . ?
N2 C17 C13 C12 177.9(5) . . . . ?
N2 C17 C13 C14 -1.8(7) . . . . ?
N2 C16 C15 C14 -0.6(9) . . . . ?
N4 Fe1 O1 C1 -102.6(5) . . . . ?
N4 C34 C26 N3 0.5(6) . . . . ?
N4 C34 C26 C27 -178.9(5) . . . . ?
N4 C34 C30 C31 -1.5(8) . . . . ?
N4 C34 C30 C29 -179.6(5) . . . . ?
N4 C33 C32 C31 0.1(9) . . . . ?
O2 C4 C3 C2 179.9(5) . . . . ?
C25 N3 C26 C34 174.8(4) . . . . ?
C25 N3 C26 C27 -5.9(8) . . . . ?
C25 C24 C23 C21 177.8(4) . . . . ?
C9 N1 C8 C7 176.6(4) . . . . ?
C9 C17 C13 C12 -2.3(7) . . . . ?
C9 C17 C13 C14 178.0(5) . . . . ?
C9 C10 C11 C12 0.0(9) . . . . ?
C18 C24 C23 C21 0.1(7) . . . . ?
C18 C19 C20 C21 0.6(8) . . . . ?
C24 C18 C19 C20 0.4(7) . . . . ?
C17 N2 C16 C15 -0.4(7) . . . . ?
C17 C9 C10 C11 -1.3(8) . . . . ?
C17 C13 C12 C11 1.0(8) . . . . ?
C17 C13 C14 C15 0.8(8) . . . . ?
C7 C1 C2 C3 1.7(7) . . . . ?
C7 C6 C4 O2 -179.8(5) . . . . ?
C7 C6 C4 C3 2.8(8) . . . . ?
C1 C7 C8 N1 1.1(8) . . . . ?
C1 C7 C6 C4 -0.9(8) . . . . ?
C1 C2 C3 C4 0.2(9) . . . . ?
C8 N1 C9 C17 176.1(4) . . . . ?
C8 N1 C9 C10 -5.8(7) . . . . ?
C8 C7 C1 O1 -1.8(7) . . . . ?
C8 C7 C1 C2 179.3(5) . . . . ?
C8 C7 C6 C4 178.4(5) . . . . ?
C34 N4 C33 C32 -0.4(8) . . . . ?
C34 C26 C27 C28 -1.4(9) . . . . ?
C34 C30 C31 C32 1.2(8) . . . . ?
C34 C30 C29 C28 -1.5(9) . . . . ?
C19 C18 C24 C25 -178.3(4) . . . . ?
C19 C18 C24 C23 -0.7(7) . . . . ?
C26 N3 C25 C24 176.9(4) . . . . ?
C26 C34 C30 C31 178.0(5) . . . . ?
C26 C34 C30 C29 -0.1(8) . . . . ?
C26 C27 C28 C29 -0.2(11) . . . . ?
C23 C21 C20 C19 -1.2(8) . . . . ?
C13 C12 C11 C10 0.1(9) . . . . ?
C13 C14 C15 C16 0.4(9) . . . . ?
C16 N2 C17 C9 -178.1(4) . . . . ?
C16 N2 C17 C13 1.7(7) . . . . ?
C6 C7 C1 O1 177.4(5) . . . . ?
C6 C7 C1 C2 -1.4(7) . . . . ?
C6 C7 C8 N1 -178.1(5) . . . . ?
C6 C4 C3 C2 -2.5(9) . . . . ?
C10 C9 C17 N2 -177.7(4) . . . . ?
C10 C9 C17 C13 2.5(7) . . . . ?
C20 C21 C23 C24 0.8(8) . . . . ?
C30 C34 C26 N3 -179.1(4) . . . . ?
C30 C34 C26 C27 1.5(8) . . . . ?
C33 N4 C34 C26 -178.5(5) . . . . ?
C33 N4 C34 C30 1.1(7) . . . . ?
C33 C32 C31 C30 -0.6(9) . . . . ?
C12 C13 C14 C15 -179.0(6) . . . . ?
C37 C38 C39 F2 -178.6(5) . . . . ?
C37 C38 C39 C40 2.3(9) . . . . ?
C37 C36 C41 F3 -178.1(5) . . . . ?
C37 C36 C41 C40 3.5(9) . . . . ?
C27 C28 C29 C30 1.7(11) . . . . ?
C14 C13 C12 C11 -179.3(6) . . . . ?
C41 C36 C37 F1 179.0(5) . . . . ?
C41 C36 C37 C38 -2.3(9) . . . . ?
C41 C40 C39 F2 179.7(5) . . . . ?
C41 C40 C39 C38 -1.3(9) . . . . ?
C31 C30 C29 C28 -179.5(6) . . . . ?
C39 C38 C37 F1 178.2(5) . . . . ?
C39 C38 C37 C36 -0.5(9) . . . . ?
C39 C40 C41 F3 179.7(5) . . . . ?
C39 C40 C41 C36 -1.8(9) . . . . ?
C29 C30 C31 C32 179.2(6) . . . . ?
C22 O4 C21 C23 13.4(8) . . . . ?
C22 O4 C21 C20 -166.7(5) . . . . ?
C5 O2 C4 C6 12.9(9) . . . . ?
C5 O2 C4 C3 -169.6(6) . . . . ?
